data_7244724
loop_
_publ_author_name
'Wang, Chao'
'Chen, Ning'
'Kong, Fangong'
'Wang, Shoujuan'

_publ_section_title
;
 A family of oxime-based titanium-oxo clusters: synthesis, structures, and
 photoelectric responses
;
_journal_name_full CrystEngComm
_journal_paper_doi 10.1039/D2CE00195K
_journal_year 2022
_chemical_formula_moiety 'C27 H29 N3 O8 Ti2'
_chemical_formula_sum 'C27 H29 N3 O8 Ti2'
_chemical_formula_weight 619.33
_space_group_crystal_system monoclinic
_space_group_IT_number 14
_space_group_name_Hall '-P 2yn'
_space_group_name_H-M_alt 'P 1 21/n 1'
_atom_sites_solution_hydrogens geom
_atom_sites_solution_primary iterative
_audit_creation_date 2020-12-23
_audit_creation_method
;
Olex2 1.3
(compiled 2020.11.12 svn.r5f609507 for OlexSys, GUI svn.r6226)
;
_audit_update_record
;
2021-06-22 deposited with the CCDC.	2022-04-04 downloaded from the CCDC.
;
_cell_angle_alpha 90
_cell_angle_beta 101.132(5)
_cell_angle_gamma 90
_cell_formula_units_Z 4
_cell_length_a 13.6916(7)
_cell_length_b 14.6046(9)
_cell_length_c 14.2100(8)
_cell_measurement_reflns_used 3163
_cell_measurement_temperature 137(1)
_cell_measurement_theta_max 69.0880
_cell_measurement_theta_min 4.3720
_cell_volume 2788.0(3)
_computing_cell_refinement 'CrysAlisPro 1.171.40.53 (Rigaku OD, 2019)'
_computing_data_collection 'CrysAlisPro 1.171.40.53 (Rigaku OD, 2019)'
_computing_data_reduction 'CrysAlisPro 1.171.40.53 (Rigaku OD, 2019)'
_computing_molecular_graphics 'Olex2 1.3 (Dolomanov et al., 2009)'
_computing_publication_material 'Olex2 1.3 (Dolomanov et al., 2009)'
_computing_structure_refinement 'SHELXL 2018/3 (Sheldrick, 2015)'
_computing_structure_solution 'olex2.solve 1.3 (Bourhis et al., 2015)'
_diffrn_ambient_environment N~2~
_diffrn_ambient_temperature 137(1)
_diffrn_detector 'CCD plate'
_diffrn_detector_area_resol_mean 8.1281
_diffrn_detector_type Eos
_diffrn_measured_fraction_theta_full 0.998
_diffrn_measured_fraction_theta_max 0.972
_diffrn_measurement_details
;
List of Runs (angles in degrees, time in seconds):

  # Type    Start    End  Width  t~exp~   \w     \q     \k     \f   Frames
#--------------------------------------------------------------------------
  1  \w    -17.00   9.00   1.00    2.00    --    0.00  57.00 -30.00   26
  2  \w     12.00  42.00   1.00    2.00    --    0.00 -99.00  30.00   30
  3  \w    -70.00 -40.00   1.00    2.00    --    0.00 178.00-120.00   30
  4  \w     23.00  68.00   1.00    2.00    --    0.00  57.00 -30.00   45
  5  \w     87.00 118.00   1.00   10.00    --   54.63  77.00  60.00   31
  6  \w     28.00  66.00   1.00   10.00    --   54.63  77.00  60.00   38
  7  \w     75.00 115.00   1.00   10.00    --   54.63 157.00  12.00   40
  8  \w     39.00 121.00   1.00   10.00    --   54.63  57.00  30.00   82
  9  \w     18.00 105.00   1.00   10.00    --   54.63-125.00   0.00   87
 10  \w     34.00  59.00   1.00   10.00    --   54.63  57.00 120.00   25
 11  \w    122.00 176.00   1.00   10.00    --  109.26  50.00  30.00   54
 12  \w     83.00 109.00   1.00   10.00    --  109.26-111.00-180.00   26
 13  \w     88.00 171.00   1.00   10.00    --  109.26  63.00 120.00   83
 14  \w    100.00 164.00   1.00   10.00    --  109.26 111.00-150.00   64
 15  \w    108.00 174.00   1.00   10.00    --  109.26 111.00 -60.00   66
 16  \w     38.00 108.00   1.00   10.00    --  109.26-111.00 -60.00   70
 17  \w     38.00  63.00   1.00   10.00    --  109.26-111.00   0.00   25
 18  \w     60.00 110.00   1.00   10.00    --  109.26 -37.00 120.00   50
 19  \w    114.00 150.00   1.00   10.00    --  109.26 178.00-180.00   36
 20  \w     64.00  94.00   1.00   10.00    --  109.26 -63.00 -30.00   30
;
_diffrn_measurement_device 'four-circle diffractometer'
_diffrn_measurement_device_type 'Xcalibur, Eos, Gemini'
_diffrn_measurement_method '\w scans'
_diffrn_orient_matrix_type 'CrysAlisPro convention (1999,Acta A55,543-557)'
_diffrn_orient_matrix_UB_11 -0.0193092000
_diffrn_orient_matrix_UB_12 -0.1039475000
_diffrn_orient_matrix_UB_13 -0.0065221000
_diffrn_orient_matrix_UB_21 -0.0448197000
_diffrn_orient_matrix_UB_22 0.0098056000
_diffrn_orient_matrix_UB_23 -0.1076400000
_diffrn_orient_matrix_UB_31 0.1036681000
_diffrn_orient_matrix_UB_32 -0.0148139000
_diffrn_orient_matrix_UB_33 -0.0244248000
_diffrn_radiation_monochromator graphite
_diffrn_radiation_probe x-ray
_diffrn_radiation_type 'Cu K\a'
_diffrn_radiation_wavelength 1.54184
_diffrn_reflns_av_R_equivalents 0.0551
_diffrn_reflns_av_unetI/netI 0.0801
_diffrn_reflns_Laue_measured_fraction_full 0.998
_diffrn_reflns_Laue_measured_fraction_max 0.972
_diffrn_reflns_limit_h_max 16
_diffrn_reflns_limit_h_min -10
_diffrn_reflns_limit_k_max 17
_diffrn_reflns_limit_k_min -17
_diffrn_reflns_limit_l_max 16
_diffrn_reflns_limit_l_min -17
_diffrn_reflns_number 10646
_diffrn_reflns_point_group_measured_fraction_full 0.998
_diffrn_reflns_point_group_measured_fraction_max 0.972
_diffrn_reflns_theta_full 67.684
_diffrn_reflns_theta_max 71.581
_diffrn_reflns_theta_min 4.105
_diffrn_source 'fine-focus sealed X-ray tube'
_diffrn_source_type 'Enhance (Cu) X-ray Source'
_exptl_absorpt_coefficient_mu 5.337
_exptl_absorpt_correction_T_max 1.00000
_exptl_absorpt_correction_T_min 0.52569
_exptl_absorpt_correction_type multi-scan
_exptl_absorpt_process_details
;
CrysAlisPro 1.171.40.53 (Rigaku Oxford Diffraction, 2019)
Empirical absorption correction using spherical harmonics,
 implemented in SCALE3 ABSPACK scaling algorithm.
;
_exptl_crystal_colour yellow
_exptl_crystal_colour_primary yellow
_exptl_crystal_density_diffrn 1.476
_exptl_crystal_description block
_exptl_crystal_F_000 1280
_exptl_crystal_size_max 0.6
_exptl_crystal_size_mid 0.5
_exptl_crystal_size_min 0.4
_refine_diff_density_max 1.084
_refine_diff_density_min -0.604
_refine_diff_density_rms 0.092
_refine_ls_extinction_method none
_refine_ls_goodness_of_fit_ref 1.060
_refine_ls_hydrogen_treatment constr
_refine_ls_matrix_type full
_refine_ls_number_parameters 365
_refine_ls_number_reflns 5288
_refine_ls_number_restraints 0
_refine_ls_restrained_S_all 1.060
_refine_ls_R_factor_all 0.0900
_refine_ls_R_factor_gt 0.0627
_refine_ls_shift/su_max 0.001
_refine_ls_shift/su_mean 0.000
_refine_ls_structure_factor_coef Fsqd
_refine_ls_weighting_details 'w=1/[\s^2^(Fo^2^)+(0.0828P)^2^+2.0292P] where P=(Fo^2^+2Fc^2^)/3'
_refine_ls_weighting_scheme calc
_refine_ls_wR_factor_gt 0.1601
_refine_ls_wR_factor_ref 0.1901
_reflns_Friedel_coverage 0.000
_reflns_number_gt 3814
_reflns_number_total 5288
_reflns_threshold_expression 'I > 2\s(I)'
_cod_data_source_file d2ce00195k2.cif
_cod_data_source_block cluster-3
_cod_database_code 7244724
_shelx_shelxl_version_number 2018/3
_shelx_space_group_comment
;
The symmetry employed for this shelxl refinement is uniquely defined
by the following loop, which should always be used as a source of
symmetry information in preference to the above space-group names.
They are only intended as comments.
;
_reflns_odcompleteness_completeness 99.75
_reflns_odcompleteness_iscentric 1
_reflns_odcompleteness_theta 66.97
_olex2_refinement_description
;
1. Fixed Uiso
 At 1.2 times of:
  All C(H) groups
 At 1.5 times of:
  All C(H,H,H) groups
2.a Ternary CH refined with riding coordinates:
 C3(H3), C5(H5)
2.b Aromatic/amide H refined with riding coordinates:
 C2(H2), C4(H4), C7(H7), C9(H9), C10(H10), C11(H11), C14(H14), C16(H16),
 C17(H17), C18(H18), C19(H19), C22(H22), C24(H24), C26(H26), C27(H27)
2.c Idealised Me refined as rotating group:
 C13(H13A,H13B,H13C), C21(H21A,H21B,H21C), C23(H23A,H23B,H23C), C25(H25A,H25B,
 H25C)
;
_olex2_submission_special_instructions 'No special instructions were received'
_oxdiff_exptl_absorpt_empirical_details
;
Empirical correction (ABSPACK) includes:
- Absorption correction using spherical harmonics
- Frame scaling
;
_oxdiff_exptl_absorpt_empirical_full_max 1.780
_oxdiff_exptl_absorpt_empirical_full_min 0.479

loop_
_space_group_symop_operation_xyz
'x, y, z'
'-x+1/2, y+1/2, -z+1/2'
'-x, -y, -z'
'x-1/2, -y-1/2, z-1/2'

loop_
_atom_site_label
_atom_site_type_symbol
_atom_site_fract_x
_atom_site_fract_y
_atom_site_fract_z
_atom_site_U_iso_or_equiv
_atom_site_adp_type
_atom_site_occupancy
_atom_site_site_symmetry_order
_atom_site_calc_flag
_atom_site_refinement_flags_posn
_atom_site_refinement_flags_adp
_atom_site_refinement_flags_occupancy
_atom_site_disorder_assembly
_atom_site_disorder_group
Ti1 Ti 0.43710(6) 0.91521(5) 0.54698(5) 0.0294(2) Uani 1 1 d . . . . .
Ti2 Ti 0.56571(6) 0.78359(6) 0.36343(6) 0.0333(2) Uani 1 1 d . . . . .
O1 O 0.4791(2) 0.96577(19) 0.42480(19) 0.0287(6) Uani 1 1 d . . . . .
O2 O 0.3179(2) 0.9635(2) 0.5327(2) 0.0368(7) Uani 1 1 d . . . . .
O3 O 0.6650(3) 0.8252(2) 0.3110(2) 0.0439(8) Uani 1 1 d . . . . .
O4 O 0.3911(2) 0.8058(2) 0.4807(2) 0.0336(7) Uani 1 1 d . . . . .
O5 O 0.4534(2) 0.8849(2) 0.6774(2) 0.0348(7) Uani 1 1 d . . . . .
O6 O 0.5980(2) 0.6586(2) 0.3787(2) 0.0394(8) Uani 1 1 d . . . . .
O7 O 0.4740(3) 0.7531(2) 0.2484(2) 0.0439(8) Uani 1 1 d . . . . .
O8 O 0.6246(2) 0.8310(2) 0.4864(2) 0.0326(7) Uani 1 1 d . . . . .
N1 N 0.5835(3) 0.8437(2) 0.5659(2) 0.0297(8) Uani 1 1 d . . . . .
N2 N 0.4444(3) 0.7421(3) 0.4400(3) 0.0334(8) Uani 1 1 d . . . . .
N3 N 0.4765(3) 0.9079(3) 0.3461(3) 0.0334(8) Uani 1 1 d . . . . .
C1 C 0.5417(4) 0.5841(3) 0.3696(3) 0.0402(11) Uani 1 1 d . . . . .
C2 C 0.4129(3) 0.6603(3) 0.4459(4) 0.0384(11) Uani 1 1 d . . . . .
H2 H 0.361695 0.650791 0.479356 0.046 Uiso 1 1 calc R U . . .
C3 C 0.7192(5) 0.8408(5) 0.2381(4) 0.0650(17) Uani 1 1 d . . . . .
H3 H 0.784849 0.863576 0.269227 0.078 Uiso 1 1 calc R U . . .
C4 C 0.4189(3) 0.9385(3) 0.2700(3) 0.0332(10) Uani 1 1 d . . . . .
H4 H 0.388976 0.995271 0.273179 0.040 Uiso 1 1 calc R U . . .
C5 C 0.2226(4) 1.0061(4) 0.5052(4) 0.0536(14) Uani 1 1 d . . . . .
H5 H 0.230607 1.071882 0.517992 0.064 Uiso 1 1 calc R U . . .
C6 C 0.6110(3) 0.8147(3) 0.7356(3) 0.0323(10) Uani 1 1 d . . . . .
C7 C 0.3165(4) 0.8877(4) 0.0140(4) 0.0504(13) Uani 1 1 d . . . . .
H7 H 0.282009 0.917753 -0.039977 0.060 Uiso 1 1 calc R U . . .
C8 C 0.4522(4) 0.5815(3) 0.4035(4) 0.0412(11) Uani 1 1 d . . . . .
C9 C 0.5622(4) 0.8084(4) 0.9160(4) 0.0510(14) Uani 1 1 d . . . . .
H9 H 0.545364 0.805834 0.976287 0.061 Uiso 1 1 calc R U . . .
C10 C 0.6774(4) 0.7792(4) 0.8144(4) 0.0414(11) Uani 1 1 d . . . . .
H10 H 0.739095 0.757690 0.805947 0.050 Uiso 1 1 calc R U . . .
C11 C 0.3908(4) 0.7509(4) 0.0867(3) 0.0415(11) Uani 1 1 d . . . . .
H11 H 0.405974 0.689209 0.081710 0.050 Uiso 1 1 calc R U . . .
C12 C 0.5185(3) 0.8484(3) 0.7491(3) 0.0353(10) Uani 1 1 d . . . . .
C13 C 0.7351(7) 0.7555(7) 0.1914(6) 0.105(3) Uani 1 1 d . . . . .
H13A H 0.774907 0.715332 0.236768 0.158 Uiso 1 1 calc R U . . .
H13B H 0.768846 0.767487 0.139386 0.158 Uiso 1 1 calc R U . . .
H13C H 0.672059 0.727093 0.166932 0.158 Uiso 1 1 calc R U . . .
C14 C 0.6536(4) 0.7752(4) 0.9038(4) 0.0472(13) Uani 1 1 d . . . . .
H14 H 0.698194 0.750675 0.955293 0.057 Uiso 1 1 calc R U . . .
C15 C 0.4227(3) 0.7976(3) 0.1738(3) 0.0360(10) Uani 1 1 d . . . . .
C16 C 0.4963(4) 0.8449(4) 0.8407(3) 0.0433(12) Uani 1 1 d . . . . .
H16 H 0.435743 0.867696 0.850776 0.052 Uiso 1 1 calc R U . . .
C17 C 0.3376(4) 0.7960(4) 0.0098(3) 0.0453(13) Uani 1 1 d . . . . .
H17 H 0.315180 0.764161 -0.046949 0.054 Uiso 1 1 calc R U . . .
C18 C 0.3464(4) 0.9349(4) 0.0985(3) 0.0443(12) Uani 1 1 d . . . . .
H18 H 0.332365 0.997024 0.101401 0.053 Uiso 1 1 calc R U . . .
C19 C 0.3990(4) 0.4997(4) 0.3964(4) 0.0549(14) Uani 1 1 d . . . . .
H19 H 0.340478 0.497209 0.420407 0.066 Uiso 1 1 calc R U . . .
C20 C 0.3982(3) 0.8896(3) 0.1803(3) 0.0375(11) Uani 1 1 d . . . . .
C21 C 0.1879(4) 0.9930(5) 0.3985(4) 0.0645(17) Uani 1 1 d . . . . .
H21A H 0.232505 1.024101 0.364829 0.097 Uiso 1 1 calc R U . . .
H21B H 0.122080 1.017811 0.379368 0.097 Uiso 1 1 calc R U . . .
H21C H 0.186933 0.928902 0.383580 0.097 Uiso 1 1 calc R U . . .
C22 C 0.6386(3) 0.8130(3) 0.6419(3) 0.0339(10) Uani 1 1 d . . . . .
H22 H 0.699998 0.788049 0.637105 0.041 Uiso 1 1 calc R U . . .
C23 C 0.6701(5) 0.9155(5) 0.1737(5) 0.080(2) Uani 1 1 d . . . . .
H23A H 0.603041 0.898005 0.146499 0.119 Uiso 1 1 calc R U . . .
H23B H 0.706440 0.925718 0.123261 0.119 Uiso 1 1 calc R U . . .
H23C H 0.669411 0.970818 0.210164 0.119 Uiso 1 1 calc R U . . .
C24 C 0.5724(4) 0.5053(4) 0.3275(4) 0.0506(13) Uani 1 1 d . . . . .
H24 H 0.631553 0.506091 0.304439 0.061 Uiso 1 1 calc R U . . .
C25 C 0.1538(5) 0.9690(6) 0.5648(5) 0.089(3) Uani 1 1 d . . . . .
H25A H 0.134691 0.907795 0.544400 0.133 Uiso 1 1 calc R U . . .
H25B H 0.095608 1.006947 0.557643 0.133 Uiso 1 1 calc R U . . .
H25C H 0.186670 0.968183 0.630907 0.133 Uiso 1 1 calc R U . . .
C26 C 0.5163(5) 0.4264(4) 0.3198(4) 0.0614(16) Uani 1 1 d . . . . .
H26 H 0.536960 0.375093 0.290169 0.074 Uiso 1 1 calc R U . . .
C27 C 0.4300(5) 0.4228(4) 0.3554(5) 0.0644(17) Uani 1 1 d . . . . .
H27 H 0.393095 0.368992 0.351735 0.077 Uiso 1 1 calc R U . . .

loop_
_atom_site_aniso_label
_atom_site_aniso_U_11
_atom_site_aniso_U_22
_atom_site_aniso_U_33
_atom_site_aniso_U_23
_atom_site_aniso_U_13
_atom_site_aniso_U_12
Ti1 0.0301(4) 0.0274(4) 0.0297(4) -0.0009(3) 0.0036(3) 0.0016(3)
Ti2 0.0400(5) 0.0288(4) 0.0308(4) -0.0013(3) 0.0061(3) 0.0024(3)
O1 0.0395(16) 0.0238(15) 0.0225(15) -0.0052(12) 0.0053(12) -0.0004(12)
O2 0.0319(16) 0.0394(18) 0.0376(17) -0.0031(14) 0.0027(13) 0.0061(13)
O3 0.058(2) 0.038(2) 0.042(2) 0.0034(15) 0.0233(16) 0.0042(16)
O4 0.0308(16) 0.0291(16) 0.0410(18) -0.0064(14) 0.0074(13) -0.0013(12)
O5 0.0365(17) 0.0361(18) 0.0314(16) -0.0006(14) 0.0058(13) 0.0012(13)
O6 0.0473(19) 0.0289(17) 0.0416(19) 0.0002(14) 0.0077(14) 0.0072(14)
O7 0.062(2) 0.0333(18) 0.0322(17) -0.0059(14) -0.0013(15) 0.0025(16)
O8 0.0306(16) 0.0360(18) 0.0311(16) 0.0001(13) 0.0057(12) 0.0048(13)
N1 0.0336(19) 0.0285(19) 0.0266(18) -0.0030(15) 0.0049(15) -0.0007(15)
N2 0.0304(19) 0.030(2) 0.037(2) -0.0043(16) -0.0006(15) 0.0016(15)
N3 0.038(2) 0.032(2) 0.030(2) -0.0047(16) 0.0058(16) -0.0016(16)
C1 0.053(3) 0.029(2) 0.036(3) -0.002(2) 0.002(2) 0.006(2)
C2 0.036(2) 0.033(3) 0.045(3) -0.002(2) 0.005(2) -0.0010(19)
C3 0.063(4) 0.085(5) 0.053(4) 0.013(3) 0.028(3) 0.008(3)
C4 0.036(2) 0.031(2) 0.032(2) -0.0086(19) 0.0047(18) 0.0012(18)
C5 0.037(3) 0.054(3) 0.067(4) -0.009(3) 0.004(2) 0.008(2)
C6 0.030(2) 0.033(2) 0.033(2) -0.0003(19) 0.0044(18) -0.0024(18)
C7 0.050(3) 0.065(4) 0.031(3) -0.002(3) -0.004(2) 0.003(3)
C8 0.050(3) 0.028(2) 0.042(3) 0.003(2) 0.000(2) 0.001(2)
C9 0.049(3) 0.069(4) 0.035(3) 0.008(3) 0.010(2) -0.004(3)
C10 0.037(3) 0.041(3) 0.043(3) 0.001(2) 0.003(2) -0.001(2)
C11 0.045(3) 0.043(3) 0.036(3) -0.007(2) 0.007(2) -0.009(2)
C12 0.036(2) 0.036(3) 0.033(2) 0.006(2) 0.0042(19) -0.0046(19)
C13 0.128(7) 0.130(8) 0.071(5) -0.004(5) 0.053(5) 0.053(6)
C14 0.049(3) 0.052(3) 0.036(3) 0.008(2) 0.000(2) -0.001(2)
C15 0.038(2) 0.040(3) 0.029(2) -0.004(2) 0.0058(19) -0.008(2)
C16 0.036(3) 0.059(3) 0.036(3) 0.007(2) 0.010(2) 0.003(2)
C17 0.044(3) 0.063(4) 0.028(2) -0.012(2) 0.006(2) -0.018(2)
C18 0.046(3) 0.047(3) 0.036(3) 0.004(2) -0.002(2) 0.006(2)
C19 0.057(3) 0.034(3) 0.071(4) -0.001(3) 0.006(3) -0.004(2)
C20 0.037(3) 0.039(3) 0.036(3) -0.003(2) 0.006(2) -0.004(2)
C21 0.057(4) 0.058(4) 0.066(4) 0.003(3) -0.020(3) 0.005(3)
C22 0.030(2) 0.031(2) 0.040(3) -0.002(2) 0.0055(19) 0.0015(18)
C23 0.062(4) 0.099(6) 0.078(5) 0.049(4) 0.015(3) -0.009(4)
C24 0.062(3) 0.039(3) 0.050(3) 0.000(2) 0.007(3) 0.010(2)
C25 0.047(4) 0.129(8) 0.096(6) -0.016(5) 0.027(4) 0.010(4)
C26 0.086(5) 0.034(3) 0.060(4) -0.011(3) 0.003(3) 0.008(3)
C27 0.077(4) 0.030(3) 0.080(5) -0.009(3) 0.000(3) -0.009(3)

loop_
_atom_type_symbol
_atom_type_description
_atom_type_scat_dispersion_real
_atom_type_scat_dispersion_imag
_atom_type_scat_source
C C 0.0181 0.0091 'International Tables Vol C Tables 4.2.6.8 and 6.1.1.4'
H H 0.0000 0.0000 'International Tables Vol C Tables 4.2.6.8 and 6.1.1.4'
N N 0.0311 0.0180 'International Tables Vol C Tables 4.2.6.8 and 6.1.1.4'
O O 0.0492 0.0322 'International Tables Vol C Tables 4.2.6.8 and 6.1.1.4'
Ti Ti 0.2191 1.8069 'International Tables Vol C Tables 4.2.6.8 and 6.1.1.4'

loop_
_geom_angle_atom_site_label_1
_geom_angle_atom_site_label_2
_geom_angle_atom_site_label_3
_geom_angle
_geom_angle_site_symmetry_1
_geom_angle_site_symmetry_3
_geom_angle_publ_flag
O1 Ti1 O1 68.33(12) . 3_676 ?
O1 Ti1 N1 83.06(12) . . ?
O1 Ti1 N1 85.32(12) 3_676 . ?
O2 Ti1 O1 99.38(14) . . ?
O2 Ti1 O1 98.78(14) . 3_676 ?
O2 Ti1 O4 93.93(14) . . ?
O2 Ti1 O5 98.05(14) . . ?
O2 Ti1 N1 175.77(15) . . ?
O4 Ti1 O1 156.50(13) . 3_676 ?
O4 Ti1 O1 90.21(13) . . ?
O4 Ti1 N1 82.57(13) . . ?
O5 Ti1 O1 156.08(13) . . ?
O5 Ti1 O1 92.91(13) . 3_676 ?
O5 Ti1 O4 104.84(14) . . ?
O5 Ti1 N1 80.64(13) . . ?
O3 Ti2 O6 101.45(16) . . ?
O3 Ti2 O7 98.62(16) . . ?
O3 Ti2 O8 92.17(15) . . ?
O3 Ti2 N2 174.45(15) . . ?
O3 Ti2 N3 97.21(15) . . ?
O6 Ti2 O7 88.49(15) . . ?
O6 Ti2 O8 101.45(14) . . ?
O6 Ti2 N2 81.99(14) . . ?
O6 Ti2 N3 159.59(15) . . ?
O7 Ti2 N2 85.77(15) . . ?
O7 Ti2 N3 80.55(14) . . ?
O8 Ti2 O7 163.64(15) . . ?
O8 Ti2 N2 82.83(13) . . ?
O8 Ti2 N3 85.94(13) . . ?
N3 Ti2 N2 80.09(14) . . ?
Ti1 O1 Ti1 111.67(12) . 3_676 ?
N3 O1 Ti1 126.1(2) . 3_676 ?
N3 O1 Ti1 119.2(2) . . ?
C5 O2 Ti1 170.5(3) . . ?
C3 O3 Ti2 157.0(4) . . ?
N2 O4 Ti1 128.6(2) . . ?
C12 O5 Ti1 141.9(3) . . ?
C1 O6 Ti2 131.8(3) . . ?
C15 O7 Ti2 136.9(3) . . ?
N1 O8 Ti2 129.6(2) . . ?
O8 N1 Ti1 117.8(2) . . ?
C22 N1 Ti1 129.7(3) . . ?
C22 N1 O8 112.4(4) . . ?
O4 N2 Ti2 121.6(3) . . ?
C2 N2 Ti2 125.2(3) . . ?
C2 N2 O4 113.0(4) . . ?
O1 N3 Ti2 119.2(2) . . ?
C4 N3 Ti2 128.6(3) . . ?
C4 N3 O1 112.2(4) . . ?
O6 C1 C8 121.3(4) . . ?
O6 C1 C24 120.1(5) . . ?
C24 C1 C8 118.7(5) . . ?
N2 C2 H2 118.1 . . ?
N2 C2 C8 123.8(5) . . ?
C8 C2 H2 118.1 . . ?
O3 C3 H3 107.0 . . ?
O3 C3 C13 110.2(6) . . ?
O3 C3 C23 109.3(5) . . ?
C13 C3 H3 107.0 . . ?
C13 C3 C23 115.9(7) . . ?
C23 C3 H3 107.0 . . ?
N3 C4 H4 118.2 . . ?
N3 C4 C20 123.7(4) . . ?
C20 C4 H4 118.2 . . ?
O2 C5 H5 108.2 . . ?
O2 C5 C21 108.3(4) . . ?
O2 C5 C25 109.3(5) . . ?
C21 C5 H5 108.2 . . ?
C25 C5 H5 108.2 . . ?
C25 C5 C21 114.5(5) . . ?
C10 C6 C12 119.0(4) . . ?
C10 C6 C22 118.9(4) . . ?
C12 C6 C22 122.1(4) . . ?
C17 C7 H7 120.1 . . ?
C17 C7 C18 119.8(5) . . ?
C18 C7 H7 120.1 . . ?
C1 C8 C2 122.8(4) . . ?
C19 C8 C1 118.6(5) . . ?
C19 C8 C2 118.6(5) . . ?
C14 C9 H9 119.5 . . ?
C16 C9 H9 119.5 . . ?
C16 C9 C14 120.9(5) . . ?
C6 C10 H10 119.3 . . ?
C14 C10 C6 121.5(5) . . ?
C14 C10 H10 119.3 . . ?
C15 C11 H11 120.1 . . ?
C17 C11 H11 120.1 . . ?
C17 C11 C15 119.9(5) . . ?
O5 C12 C6 121.6(4) . . ?
O5 C12 C16 119.7(4) . . ?
C16 C12 C6 118.7(4) . . ?
C3 C13 H13A 109.5 . . ?
C3 C13 H13B 109.5 . . ?
C3 C13 H13C 109.5 . . ?
H13A C13 H13B 109.5 . . ?
H13A C13 H13C 109.5 . . ?
H13B C13 H13C 109.5 . . ?
C9 C14 H14 120.5 . . ?
C10 C14 C9 118.9(5) . . ?
C10 C14 H14 120.5 . . ?
O7 C15 C11 119.5(5) . . ?
O7 C15 C20 121.2(4) . . ?
C20 C15 C11 119.3(5) . . ?
C9 C16 C12 121.0(5) . . ?
C9 C16 H16 119.5 . . ?
C12 C16 H16 119.5 . . ?
C7 C17 H17 119.3 . . ?
C11 C17 C7 121.4(5) . . ?
C11 C17 H17 119.3 . . ?
C7 C18 H18 119.9 . . ?
C7 C18 C20 120.2(5) . . ?
C20 C18 H18 119.9 . . ?
C8 C19 H19 118.9 . . ?
C27 C19 C8 122.2(6) . . ?
C27 C19 H19 118.9 . . ?
C15 C20 C4 121.9(4) . . ?
C15 C20 C18 119.2(4) . . ?
C18 C20 C4 118.7(5) . . ?
C5 C21 H21A 109.5 . . ?
C5 C21 H21B 109.5 . . ?
C5 C21 H21C 109.5 . . ?
H21A C21 H21B 109.5 . . ?
H21A C21 H21C 109.5 . . ?
H21B C21 H21C 109.5 . . ?
N1 C22 C6 123.7(4) . . ?
N1 C22 H22 118.2 . . ?
C6 C22 H22 118.2 . . ?
C3 C23 H23A 109.5 . . ?
C3 C23 H23B 109.5 . . ?
C3 C23 H23C 109.5 . . ?
H23A C23 H23B 109.5 . . ?
H23A C23 H23C 109.5 . . ?
H23B C23 H23C 109.5 . . ?
C1 C24 H24 119.6 . . ?
C26 C24 C1 120.9(6) . . ?
C26 C24 H24 119.6 . . ?
C5 C25 H25A 109.5 . . ?
C5 C25 H25B 109.5 . . ?
C5 C25 H25C 109.5 . . ?
H25A C25 H25B 109.5 . . ?
H25A C25 H25C 109.5 . . ?
H25B C25 H25C 109.5 . . ?
C24 C26 H26 119.7 . . ?
C27 C26 C24 120.6(6) . . ?
C27 C26 H26 119.7 . . ?
C19 C27 C26 119.0(6) . . ?
C19 C27 H27 120.5 . . ?
C26 C27 H27 120.5 . . ?

loop_
_geom_bond_atom_site_label_1
_geom_bond_atom_site_label_2
_geom_bond_distance
_geom_bond_site_symmetry_2
_geom_bond_publ_flag
Ti1 O1 2.079(3) 3_676 ?
Ti1 O1 2.068(3) . ?
Ti1 O2 1.753(3) . ?
Ti1 O4 1.899(3) . ?
Ti1 O5 1.877(3) . ?
Ti1 N1 2.230(4) . ?
Ti2 O3 1.778(3) . ?
Ti2 O6 1.881(3) . ?
Ti2 O7 1.911(3) . ?
Ti2 O8 1.907(3) . ?
Ti2 N2 2.238(4) . ?
Ti2 N3 2.175(4) . ?
O1 N3 1.397(4) . ?
O2 C5 1.430(6) . ?
O3 C3 1.404(6) . ?
O4 N2 1.378(5) . ?
O5 C12 1.329(5) . ?
O6 C1 1.325(6) . ?
O7 C15 1.324(6) . ?
O8 N1 1.369(4) . ?
N1 C22 1.273(6) . ?
N2 C2 1.278(6) . ?
N3 C4 1.290(6) . ?
C1 C8 1.401(7) . ?
C1 C24 1.399(7) . ?
C2 H2 0.9300 . ?
C2 C8 1.450(7) . ?
C3 H3 0.9800 . ?
C3 C13 1.448(10) . ?
C3 C23 1.498(9) . ?
C4 H4 0.9300 . ?
C4 C20 1.440(6) . ?
C5 H5 0.9800 . ?
C5 C21 1.510(8) . ?
C5 C25 1.486(9) . ?
C6 C10 1.398(6) . ?
C6 C12 1.406(6) . ?
C6 C22 1.453(6) . ?
C7 H7 0.9300 . ?
C7 C17 1.373(8) . ?
C7 C18 1.376(7) . ?
C8 C19 1.393(7) . ?
C9 H9 0.9300 . ?
C9 C14 1.384(8) . ?
C9 C16 1.367(7) . ?
C10 H10 0.9300 . ?
C10 C14 1.372(7) . ?
C11 H11 0.9300 . ?
C11 C15 1.407(6) . ?
C11 C17 1.361(7) . ?
C12 C16 1.393(6) . ?
C13 H13A 0.9600 . ?
C13 H13B 0.9600 . ?
C13 H13C 0.9600 . ?
C14 H14 0.9300 . ?
C15 C20 1.392(7) . ?
C16 H16 0.9300 . ?
C17 H17 0.9300 . ?
C18 H18 0.9300 . ?
C18 C20 1.405(7) . ?
C19 H19 0.9300 . ?
C19 C27 1.370(8) . ?
C21 H21A 0.9600 . ?
C21 H21B 0.9600 . ?
C21 H21C 0.9600 . ?
C22 H22 0.9300 . ?
C23 H23A 0.9600 . ?
C23 H23B 0.9600 . ?
C23 H23C 0.9600 . ?
C24 H24 0.9300 . ?
C24 C26 1.378(8) . ?
C25 H25A 0.9600 . ?
C25 H25B 0.9600 . ?
C25 H25C 0.9600 . ?
C26 H26 0.9300 . ?
C26 C27 1.373(9) . ?
C27 H27 0.9300 . ?

loop_
_geom_torsion_atom_site_label_1
_geom_torsion_atom_site_label_2
_geom_torsion_atom_site_label_3
_geom_torsion_atom_site_label_4
_geom_torsion
_geom_torsion_site_symmetry_1
_geom_torsion_site_symmetry_2
_geom_torsion_site_symmetry_3
_geom_torsion_site_symmetry_4
_geom_torsion_publ_flag
Ti1 O1 N3 Ti2 99.1(3) 3_676 . . . ?
Ti1 O1 N3 Ti2 -59.3(3) . . . . ?
Ti1 O1 N3 C4 121.2(3) . . . . ?
Ti1 O1 N3 C4 -80.4(4) 3_676 . . . ?
Ti1 O4 N2 Ti2 -38.5(4) . . . . ?
Ti1 O4 N2 C2 145.6(3) . . . . ?
Ti1 O5 C12 C6 -2.3(8) . . . . ?
Ti1 O5 C12 C16 176.3(4) . . . . ?
Ti1 N1 C22 C6 3.9(7) . . . . ?
Ti2 O3 C3 C13 -52.2(12) . . . . ?
Ti2 O3 C3 C23 76.3(12) . . . . ?
Ti2 O6 C1 C8 -40.9(7) . . . . ?
Ti2 O6 C1 C24 140.7(4) . . . . ?
Ti2 O7 C15 C11 156.8(4) . . . . ?
Ti2 O7 C15 C20 -24.3(7) . . . . ?
Ti2 O8 N1 Ti1 -48.8(4) . . . . ?
Ti2 O8 N1 C22 132.5(3) . . . . ?
Ti2 N2 C2 C8 0.3(7) . . . . ?
Ti2 N3 C4 C20 4.3(7) . . . . ?
O1 Ti1 O4 N2 61.8(3) . . . . ?
O1 Ti1 O4 N2 38.4(5) 3_676 . . . ?
O1 Ti1 O5 C12 -79.2(5) 3_676 . . . ?
O1 Ti1 O5 C12 -42.1(7) . . . . ?
O1 N3 C4 C20 -176.3(4) . . . . ?
O2 Ti1 O4 N2 161.2(3) . . . . ?
O2 Ti1 O5 C12 -178.5(5) . . . . ?
O3 Ti2 O6 C1 -143.1(4) . . . . ?
O4 Ti1 O5 C12 85.3(5) . . . . ?
O4 N2 C2 C8 176.0(4) . . . . ?
O5 Ti1 O4 N2 -99.4(3) . . . . ?
O5 C12 C16 C9 -179.5(5) . . . . ?
O6 Ti2 O3 C3 77.1(10) . . . . ?
O6 C1 C8 C2 3.2(7) . . . . ?
O6 C1 C8 C19 -176.6(5) . . . . ?
O6 C1 C24 C26 178.2(5) . . . . ?
O7 Ti2 O3 C3 -13.1(10) . . . . ?
O7 Ti2 O6 C1 -44.6(4) . . . . ?
O7 C15 C20 C4 -6.0(7) . . . . ?
O7 C15 C20 C18 177.9(4) . . . . ?
O8 Ti2 O3 C3 179.2(10) . . . . ?
O8 Ti2 O6 C1 122.3(4) . . . . ?
O8 N1 C22 C6 -177.6(4) . . . . ?
N1 Ti1 O4 N2 -21.2(3) . . . . ?
N1 Ti1 O5 C12 5.6(5) . . . . ?
N2 Ti2 O6 C1 41.4(4) . . . . ?
N2 C2 C8 C1 13.8(8) . . . . ?
N2 C2 C8 C19 -166.4(5) . . . . ?
N3 Ti2 O3 C3 -94.6(10) . . . . ?
N3 Ti2 O6 C1 12.6(7) . . . . ?
N3 C4 C20 C15 13.2(7) . . . . ?
N3 C4 C20 C18 -170.7(5) . . . . ?
C1 C8 C19 C27 -1.7(9) . . . . ?
C1 C24 C26 C27 -1.6(9) . . . . ?
C2 C8 C19 C27 178.5(5) . . . . ?
C6 C10 C14 C9 -0.8(8) . . . . ?
C6 C12 C16 C9 -0.9(8) . . . . ?
C7 C18 C20 C4 -173.3(5) . . . . ?
C7 C18 C20 C15 2.9(8) . . . . ?
C8 C1 C24 C26 -0.3(8) . . . . ?
C8 C19 C27 C26 -0.1(10) . . . . ?
C10 C6 C12 O5 178.4(4) . . . . ?
C10 C6 C12 C16 -0.2(7) . . . . ?
C10 C6 C22 N1 -179.9(4) . . . . ?
C11 C15 C20 C4 172.9(4) . . . . ?
C11 C15 C20 C18 -3.1(7) . . . . ?
C12 C6 C10 C14 1.0(7) . . . . ?
C12 C6 C22 N1 2.0(7) . . . . ?
C14 C9 C16 C12 1.1(9) . . . . ?
C15 C11 C17 C7 1.9(8) . . . . ?
C16 C9 C14 C10 -0.2(9) . . . . ?
C17 C7 C18 C20 -0.2(8) . . . . ?
C17 C11 C15 O7 179.8(4) . . . . ?
C17 C11 C15 C20 0.8(7) . . . . ?
C18 C7 C17 C11 -2.2(8) . . . . ?
C22 C6 C10 C14 -177.1(5) . . . . ?
C22 C6 C12 O5 -3.5(7) . . . . ?
C22 C6 C12 C16 177.9(5) . . . . ?
C24 C1 C8 C2 -178.4(5) . . . . ?
C24 C1 C8 C19 1.9(7) . . . . ?
C24 C26 C27 C19 1.8(10) . . . . ?
